data_1573826
loop_
_publ_author_name
'Lu, Yuan'
'Ji, Gang'
'Yu, Shuyang'
'Ning, Xiaoshan'
'Sun, Xiu-Li'
'Gao, Yanshan'
'Wang, Xiaoyan'
'Tang, Yong'

_publ_section_title
;
 Binuclear Ni catalyzed ethylene copolymerization with short chain alkenol
 monomers
;
_journal_name_full 'Polymer Chemistry'
_journal_paper_doi 10.1039/D4PY01480D
_journal_year 2025
_chemical_formula_sum 'C32 H47 Br3 N2 Ni2 O3'
_chemical_formula_weight 864.86
_space_group_crystal_system triclinic
_space_group_IT_number 2
_space_group_name_Hall '-P 1'
_space_group_name_H-M_alt 'P -1'
_atom_sites_solution_hydrogens geom
_atom_sites_solution_primary dual
_audit_creation_date 2022-06-14
_audit_creation_method
;
Olex2 1.5
(compiled 2021.12.09 svn.r5202d8cf for OlexSys, GUI svn.r6439)
;
_audit_update_record
;
2024-07-07 deposited with the CCDC.	2025-01-23 downloaded from the CCDC.
;
_cell_angle_alpha 97.0810(10)
_cell_angle_beta 102.6620(10)
_cell_angle_gamma 92.4100(10)
_cell_formula_units_Z 2
_cell_length_a 9.1461(2)
_cell_length_b 9.5974(2)
_cell_length_c 20.7405(5)
_cell_measurement_reflns_used 9868
_cell_measurement_temperature 235.00
_cell_measurement_theta_max 55.004
_cell_measurement_theta_min 4.050
_cell_volume 1758.26(7)
_computing_cell_refinement 'SAINT v8.37A (Bruker, 2015)'
_computing_data_reduction 'SAINT v8.37A (Bruker, 2015)'
_computing_molecular_graphics 'Olex2 1.5 (Dolomanov et al., 2009)'
_computing_publication_material 'Olex2 1.5 (Dolomanov et al., 2009)'
_computing_structure_refinement 'SHELXL 2018/3 (Sheldrick, 2015)'
_computing_structure_solution 'SHELXT 2018/2 (Sheldrick, 2018)'
_diffrn_measured_fraction_theta_full 0.992
_diffrn_measured_fraction_theta_max 0.991
_diffrn_measurement_device_type 'Bruker D8 Venture'
_diffrn_measurement_method '\f and \w scans'
_diffrn_radiation_type GaK\a
_diffrn_radiation_wavelength 1.34139
_diffrn_reflns_av_R_equivalents 0.0605
_diffrn_reflns_av_unetI/netI 0.0637
_diffrn_reflns_Laue_measured_fraction_full 0.992
_diffrn_reflns_Laue_measured_fraction_max 0.991
_diffrn_reflns_limit_h_max 11
_diffrn_reflns_limit_h_min -10
_diffrn_reflns_limit_k_max 11
_diffrn_reflns_limit_k_min -11
_diffrn_reflns_limit_l_max 25
_diffrn_reflns_limit_l_min -25
_diffrn_reflns_number 19462
_diffrn_reflns_point_group_measured_fraction_full 0.992
_diffrn_reflns_point_group_measured_fraction_max 0.991
_diffrn_reflns_theta_full 53.594
_diffrn_reflns_theta_max 55.017
_diffrn_reflns_theta_min 4.048
_diffrn_source_current 2.86
_diffrn_source_power 0.1995708
_diffrn_source_voltage 69.78
_diffrn_standards_number 0
_exptl_absorpt_coefficient_mu 8.674
_exptl_absorpt_correction_T_max 0.7508
_exptl_absorpt_correction_T_min 0.4483
_exptl_absorpt_correction_type multi-scan
_exptl_absorpt_process_details
;
SADABS-2016/2 (Bruker,2016/2) was used for absorption correction.
wR2(int) was 0.1466 before and 0.0878 after correction.
The Ratio of minimum to maximum transmission is 0.5971.
The \l/2 correction factor is Not present.
;
_exptl_crystal_colour_primary red
_exptl_crystal_density_diffrn 1.634
_exptl_crystal_F_000 876
_exptl_crystal_size_max 0.07
_exptl_crystal_size_mid 0.07
_exptl_crystal_size_min 0.05
_refine_diff_density_max 0.752
_refine_diff_density_min -1.088
_refine_diff_density_rms 0.126
_refine_ls_extinction_method none
_refine_ls_goodness_of_fit_ref 1.079
_refine_ls_hydrogen_treatment constr
_refine_ls_matrix_type full
_refine_ls_number_parameters 387
_refine_ls_number_reflns 6668
_refine_ls_number_restraints 0
_refine_ls_restrained_S_all 1.079
_refine_ls_R_factor_all 0.0492
_refine_ls_R_factor_gt 0.0463
_refine_ls_shift/su_max 0.002
_refine_ls_shift/su_mean 0.000
_refine_ls_structure_factor_coef Fsqd
_refine_ls_weighting_details 'w=1/[\s^2^(Fo^2^)+(0.0865P)^2^+0.0173P] where P=(Fo^2^+2Fc^2^)/3'
_refine_ls_weighting_scheme calc
_refine_ls_wR_factor_gt 0.1273
_refine_ls_wR_factor_ref 0.1302
_reflns_Friedel_coverage 0.000
_reflns_number_gt 6088
_reflns_number_total 6668
_reflns_threshold_expression 'I > 2\s(I)'
_cod_data_source_file d4py01480d2.cif
_cod_data_source_block mj22149_0m
_cod_database_code 1573826
_shelx_shelxl_version_number 2018/3
_shelx_space_group_comment
;
The symmetry employed for this shelxl refinement is uniquely defined
by the following loop, which should always be used as a source of
symmetry information in preference to the above space-group names.
They are only intended as comments.
;
_shelx_estimated_absorpt_t_max 0.671
_shelx_estimated_absorpt_t_min 0.582
_olex2_refinement_description
;
1. Fixed Uiso
 At 1.2 times of:
  All C(H) groups, All C(H,H) groups
 At 1.5 times of:
  All C(H,H,H) groups
2.a Ternary CH refined with riding coordinates:
 C6(H6)
2.b Secondary CH2 refined with riding coordinates:
 C25(H25A,H25B), C26(H26A,H26B), C27(H27A,H27B), C28(H28A,H28B), C29(H29A,
 H29B), C30(H30A,H30B), C31(H31A,H31B), C32(H32A,H32B)
2.c Aromatic/amide H refined with riding coordinates:
 C11(H11), C12(H12), C13(H13), C19(H19), C20(H20), C21(H21)
2.d Idealised Me refined as rotating group:
 C3(H3A,H3B,H3C), C5(H5A,H5B,H5C), C7(H7A,H7B,H7C), C8(H8A,H8B,H8C), C15(H15A,
 H15B,H15C), C16(H16A,H16B,H16C), C23(H23A,H23B,H23C), C24(H24A,H24B,H24C)
;
_olex2_submission_special_instructions 'No special instructions were received'

loop_
_space_group_symop_operation_xyz
'x, y, z'
'-x, -y, -z'

loop_
_atom_site_label
_atom_site_type_symbol
_atom_site_fract_x
_atom_site_fract_y
_atom_site_fract_z
_atom_site_U_iso_or_equiv
_atom_site_adp_type
_atom_site_occupancy
_atom_site_site_symmetry_order
_atom_site_calc_flag
_atom_site_refinement_flags_posn
_atom_site_refinement_flags_adp
_atom_site_refinement_flags_occupancy
_atom_site_disorder_assembly
_atom_site_disorder_group
Br1 Br 0.58613(5) -0.07966(4) 0.37616(2) 0.04006(13) Uani 1 1 d . . . . .
Br2 Br 0.72861(4) 0.03910(4) 0.23343(2) 0.04111(13) Uani 1 1 d . . . . .
Br3 Br 0.33522(4) 0.23235(5) 0.11172(2) 0.04720(14) Uani 1 1 d . . . . .
Ni1 Ni 0.57692(5) 0.11782(4) 0.31346(2) 0.02638(13) Uani 1 1 d . . . . .
Ni2 Ni 0.58603(5) 0.23064(4) 0.17905(2) 0.02742(13) Uani 1 1 d . . . . .
O1 O 0.5386(2) 0.2880(2) 0.26907(10) 0.0263(4) Uani 1 1 d . . . . .
O2 O 0.3707(3) 0.0359(3) 0.25341(13) 0.0428(6) Uani 1 1 d . . . . .
O3 O 0.6745(3) 0.1705(3) 0.09332(12) 0.0432(6) Uani 1 1 d . . . . .
N1 N 0.7098(3) 0.2646(3) 0.38375(12) 0.0297(6) Uani 1 1 d . . . . .
N2 N 0.7015(3) 0.4192(3) 0.20474(13) 0.0276(5) Uani 1 1 d . . . . .
C1 C 0.6055(3) 0.4160(3) 0.30375(15) 0.0265(6) Uani 1 1 d . . . . .
C2 C 0.7047(4) 0.3927(3) 0.37158(16) 0.0311(7) Uani 1 1 d . . . . .
C3 C 0.7795(5) 0.5140(4) 0.42223(19) 0.0475(9) Uani 1 1 d . . . . .
H3A H 0.779033 0.492065 0.466615 0.071 Uiso 1 1 calc R U . . .
H3B H 0.725526 0.597415 0.414505 0.071 Uiso 1 1 calc R U . . .
H3C H 0.882330 0.530954 0.418388 0.071 Uiso 1 1 calc R U . . .
C4 C 0.7006(3) 0.4874(3) 0.26227(16) 0.0283(6) Uani 1 1 d . . . . .
C5 C 0.7807(5) 0.6293(4) 0.28627(19) 0.0437(9) Uani 1 1 d . . . . .
H5A H 0.878973 0.619183 0.313932 0.065 Uiso 1 1 calc R U . . .
H5B H 0.722961 0.686043 0.312168 0.065 Uiso 1 1 calc R U . . .
H5C H 0.792377 0.674911 0.248294 0.065 Uiso 1 1 calc R U . . .
C6 C 0.4810(4) 0.5168(3) 0.31705(17) 0.0348(7) Uani 1 1 d . . . . .
H6 H 0.530887 0.606888 0.342298 0.042 Uiso 1 1 calc R U . . .
C7 C 0.3827(5) 0.5468(4) 0.2526(2) 0.0482(9) Uani 1 1 d . . . . .
H7A H 0.345606 0.458746 0.224229 0.072 Uiso 1 1 calc R U . . .
H7B H 0.440758 0.603367 0.230091 0.072 Uiso 1 1 calc R U . . .
H7C H 0.298562 0.597541 0.261904 0.072 Uiso 1 1 calc R U . . .
C8 C 0.3833(5) 0.4526(4) 0.3586(2) 0.0474(9) Uani 1 1 d . . . . .
H8A H 0.308280 0.516801 0.366765 0.071 Uiso 1 1 calc R U . . .
H8B H 0.445936 0.436148 0.400774 0.071 Uiso 1 1 calc R U . . .
H8C H 0.333814 0.363988 0.334482 0.071 Uiso 1 1 calc R U . . .
C9 C 0.7961(4) 0.2334(3) 0.44687(16) 0.0356(7) Uani 1 1 d . . . . .
C10 C 0.7213(5) 0.2198(4) 0.49786(18) 0.0469(9) Uani 1 1 d . . . . .
C11 C 0.8043(6) 0.1830(4) 0.55740(19) 0.0606(13) Uani 1 1 d . . . . .
H11 H 0.757107 0.173543 0.592757 0.073 Uiso 1 1 calc R U . . .
C12 C 0.9550(7) 0.1601(4) 0.5651(2) 0.0667(15) Uani 1 1 d . . . . .
H12 H 1.009427 0.134945 0.605448 0.080 Uiso 1 1 calc R U . . .
C13 C 1.0256(5) 0.1740(4) 0.5137(2) 0.0563(12) Uani 1 1 d . . . . .
H13 H 1.127968 0.157777 0.519547 0.068 Uiso 1 1 calc R U . . .
C14 C 0.9477(4) 0.2120(4) 0.45283(18) 0.0424(8) Uani 1 1 d . . . . .
C15 C 1.0261(5) 0.2247(5) 0.3979(2) 0.0593(11) Uani 1 1 d . . . . .
H15A H 0.974116 0.162541 0.358306 0.089 Uiso 1 1 calc R U . . .
H15B H 1.128659 0.198789 0.411261 0.089 Uiso 1 1 calc R U . . .
H15C H 1.026745 0.321123 0.388319 0.089 Uiso 1 1 calc R U . . .
C16 C 0.5582(6) 0.2421(5) 0.4907(2) 0.0602(12) Uani 1 1 d . . . . .
H16A H 0.543267 0.341611 0.490999 0.090 Uiso 1 1 calc R U . . .
H16B H 0.523739 0.208629 0.527419 0.090 Uiso 1 1 calc R U . . .
H16C H 0.501566 0.190446 0.448850 0.090 Uiso 1 1 calc R U . . .
C17 C 0.7860(4) 0.4781(3) 0.16127(16) 0.0326(7) Uani 1 1 d . . . . .
C18 C 0.9330(4) 0.4433(4) 0.16528(18) 0.0360(7) Uani 1 1 d . . . . .
C19 C 1.0105(5) 0.4946(4) 0.1213(2) 0.0477(9) Uani 1 1 d . . . . .
H19 H 1.110198 0.472250 0.123051 0.057 Uiso 1 1 calc R U . . .
C20 C 0.9429(5) 0.5775(4) 0.0754(2) 0.0496(10) Uani 1 1 d . . . . .
H20 H 0.996803 0.611636 0.046230 0.060 Uiso 1 1 calc R U . . .
C21 C 0.7976(5) 0.6105(4) 0.0721(2) 0.0508(10) Uani 1 1 d . . . . .
H21 H 0.752946 0.667596 0.040655 0.061 Uiso 1 1 calc R U . . .
C22 C 0.7146(5) 0.5610(4) 0.11469(19) 0.0427(8) Uani 1 1 d . . . . .
C23 C 0.5554(6) 0.5996(6) 0.1109(3) 0.0702(15) Uani 1 1 d . . . . .
H23A H 0.554278 0.678795 0.144620 0.105 Uiso 1 1 calc R U . . .
H23B H 0.495750 0.519808 0.118459 0.105 Uiso 1 1 calc R U . . .
H23C H 0.513654 0.624957 0.067069 0.105 Uiso 1 1 calc R U . . .
C24 C 1.0082(4) 0.3557(5) 0.2164(2) 0.0534(10) Uani 1 1 d . . . . .
H24A H 1.093100 0.314327 0.202367 0.080 Uiso 1 1 calc R U . . .
H24B H 0.937175 0.281559 0.220776 0.080 Uiso 1 1 calc R U . . .
H24C H 1.043107 0.414709 0.258972 0.080 Uiso 1 1 calc R U . . .
C25 C 0.2430(5) 0.0467(5) 0.2826(3) 0.0683(14) Uani 1 1 d . . . . .
H25A H 0.190837 0.130794 0.271663 0.082 Uiso 1 1 calc R U . . .
H25B H 0.273754 0.052170 0.331231 0.082 Uiso 1 1 calc R U . . .
C26 C 0.1415(5) -0.0864(6) 0.2529(3) 0.0744(15) Uani 1 1 d . . . . .
H26A H 0.163205 -0.161401 0.280883 0.089 Uiso 1 1 calc R U . . .
H26B H 0.035219 -0.067758 0.247201 0.089 Uiso 1 1 calc R U . . .
C27 C 0.1806(6) -0.1235(6) 0.1877(3) 0.0792(16) Uani 1 1 d . . . . .
H27A H 0.127865 -0.067986 0.154444 0.095 Uiso 1 1 calc R U . . .
H27B H 0.156653 -0.223862 0.171264 0.095 Uiso 1 1 calc R U . . .
C28 C 0.3490(5) -0.0870(5) 0.2039(2) 0.0584(12) Uani 1 1 d . . . . .
H28A H 0.404121 -0.164421 0.221700 0.070 Uiso 1 1 calc R U . . .
H28B H 0.382590 -0.066068 0.164144 0.070 Uiso 1 1 calc R U . . .
C29 C 0.7871(6) 0.0751(6) 0.0844(2) 0.0654(13) Uani 1 1 d . . . . .
H29A H 0.745090 -0.022508 0.078052 0.079 Uiso 1 1 calc R U . . .
H29B H 0.871349 0.088803 0.123499 0.079 Uiso 1 1 calc R U . . .
C30 C 0.8389(6) 0.1071(7) 0.0234(2) 0.0762(15) Uani 1 1 d . . . . .
H30A H 0.938713 0.157247 0.035983 0.091 Uiso 1 1 calc R U . . .
H30B H 0.843436 0.020133 -0.006055 0.091 Uiso 1 1 calc R U . . .
C31 C 0.7283(8) 0.1947(10) -0.0094(3) 0.117(3) Uani 1 1 d . . . . .
H31A H 0.777017 0.285492 -0.012888 0.140 Uiso 1 1 calc R U . . .
H31B H 0.681537 0.148731 -0.054500 0.140 Uiso 1 1 calc R U . . .
C32 C 0.6157(6) 0.2162(5) 0.0290(2) 0.0603(12) Uani 1 1 d . . . . .
H32A H 0.521942 0.161204 0.006257 0.072 Uiso 1 1 calc R U . . .
H32B H 0.595483 0.315914 0.034822 0.072 Uiso 1 1 calc R U . . .

loop_
_atom_site_aniso_label
_atom_site_aniso_U_11
_atom_site_aniso_U_22
_atom_site_aniso_U_33
_atom_site_aniso_U_23
_atom_site_aniso_U_13
_atom_site_aniso_U_12
Br1 0.0592(3) 0.0255(2) 0.0380(2) 0.01063(15) 0.01295(17) 0.00280(16)
Br2 0.0511(2) 0.0381(2) 0.0434(2) 0.01283(16) 0.02317(17) 0.02128(17)
Br3 0.0385(2) 0.0592(3) 0.0414(2) 0.00641(18) 0.00258(16) 0.01081(18)
Ni1 0.0361(3) 0.0187(2) 0.0257(2) 0.00269(17) 0.01006(18) 0.00223(17)
Ni2 0.0328(3) 0.0243(2) 0.0262(2) 0.00260(17) 0.00869(18) 0.00628(18)
O1 0.0330(11) 0.0188(10) 0.0283(11) 0.0016(8) 0.0101(8) 0.0021(8)
O2 0.0497(15) 0.0286(12) 0.0443(14) 0.0012(10) 0.0016(11) -0.0057(10)
O3 0.0537(15) 0.0495(15) 0.0312(12) 0.0061(10) 0.0165(11) 0.0223(12)
N1 0.0387(14) 0.0256(14) 0.0262(13) 0.0036(10) 0.0101(11) 0.0027(11)
N2 0.0314(13) 0.0243(13) 0.0304(13) 0.0087(10) 0.0108(10) 0.0056(10)
C1 0.0357(16) 0.0180(14) 0.0269(15) 0.0016(11) 0.0104(12) 0.0020(11)
C2 0.0391(17) 0.0266(16) 0.0281(16) 0.0003(12) 0.0109(13) -0.0012(13)
C3 0.072(3) 0.0267(18) 0.037(2) -0.0006(14) 0.0028(18) -0.0045(17)
C4 0.0329(16) 0.0233(15) 0.0311(16) 0.0069(12) 0.0102(12) 0.0061(12)
C5 0.056(2) 0.0302(18) 0.047(2) 0.0012(15) 0.0214(17) -0.0075(16)
C6 0.0428(18) 0.0215(15) 0.0430(19) 0.0002(13) 0.0176(15) 0.0058(13)
C7 0.050(2) 0.043(2) 0.061(3) 0.0189(18) 0.0210(18) 0.0213(17)
C8 0.052(2) 0.043(2) 0.057(2) 0.0060(17) 0.0308(19) 0.0103(17)
C9 0.050(2) 0.0233(16) 0.0288(16) 0.0024(12) 0.0015(14) -0.0043(14)
C10 0.081(3) 0.0328(19) 0.0282(18) 0.0064(14) 0.0149(18) 0.0000(18)
C11 0.107(4) 0.041(2) 0.028(2) 0.0066(16) 0.004(2) -0.005(2)
C12 0.112(4) 0.037(2) 0.035(2) 0.0072(17) -0.017(2) -0.013(2)
C13 0.065(3) 0.033(2) 0.054(3) 0.0055(17) -0.020(2) -0.0075(18)
C14 0.052(2) 0.0273(17) 0.042(2) 0.0044(14) -0.0025(16) -0.0052(15)
C15 0.045(2) 0.068(3) 0.064(3) 0.013(2) 0.0080(19) 0.007(2)
C16 0.086(3) 0.061(3) 0.047(2) 0.019(2) 0.035(2) 0.010(2)
C17 0.0425(18) 0.0306(17) 0.0277(16) 0.0062(12) 0.0132(13) 0.0021(13)
C18 0.0351(17) 0.0364(18) 0.0389(18) 0.0046(14) 0.0143(14) -0.0003(14)
C19 0.047(2) 0.048(2) 0.053(2) 0.0032(18) 0.0231(18) -0.0041(17)
C20 0.067(3) 0.047(2) 0.041(2) 0.0047(16) 0.0267(19) -0.0093(19)
C21 0.077(3) 0.044(2) 0.039(2) 0.0141(16) 0.0242(19) 0.006(2)
C22 0.055(2) 0.041(2) 0.0390(19) 0.0147(15) 0.0187(16) 0.0093(17)
C23 0.073(3) 0.088(4) 0.070(3) 0.052(3) 0.030(3) 0.040(3)
C24 0.0334(19) 0.069(3) 0.065(3) 0.027(2) 0.0166(18) 0.0099(18)
C25 0.043(2) 0.054(3) 0.094(4) -0.022(2) 0.002(2) 0.0159(19)
C26 0.047(3) 0.072(3) 0.099(4) -0.001(3) 0.013(3) -0.008(2)
C27 0.082(4) 0.075(4) 0.064(3) -0.003(3) -0.005(3) -0.028(3)
C28 0.075(3) 0.046(2) 0.048(2) -0.0141(18) 0.017(2) -0.023(2)
C29 0.072(3) 0.084(3) 0.051(2) 0.006(2) 0.028(2) 0.047(3)
C30 0.073(3) 0.105(4) 0.059(3) -0.002(3) 0.037(3) 0.025(3)
C31 0.113(5) 0.213(9) 0.064(4) 0.066(5) 0.060(4) 0.095(6)
C32 0.083(3) 0.075(3) 0.032(2) 0.0169(19) 0.023(2) 0.030(2)

loop_
_atom_type_symbol
_atom_type_description
_atom_type_scat_dispersion_real
_atom_type_scat_dispersion_imag
_atom_type_scat_source
C C 0.0137 0.0067 'International Tables Vol C Tables 4.2.6.8 and 6.1.1.4'
H H 0.0000 0.0000 'International Tables Vol C Tables 4.2.6.8 and 6.1.1.4'
Br Br -0.9338 1.0006 'International Tables Vol C Tables 4.2.6.8 and 6.1.1.4'
N N 0.0241 0.0134 'International Tables Vol C Tables 4.2.6.8 and 6.1.1.4'
Ni Ni -1.3357 3.2904 'International Tables Vol C Tables 4.2.6.8 and 6.1.1.4'
O O 0.0389 0.0241 'International Tables Vol C Tables 4.2.6.8 and 6.1.1.4'

loop_
_geom_angle_atom_site_label_1
_geom_angle_atom_site_label_2
_geom_angle_atom_site_label_3
_geom_angle
_geom_angle_site_symmetry_1
_geom_angle_site_symmetry_3
_geom_angle_publ_flag
Ni1 Br2 Ni2 77.619(17) . . ?
Br1 Ni1 Br2 100.924(19) . . ?
O1 Ni1 Br1 169.83(6) . . ?
O1 Ni1 Br2 88.79(6) . . ?
O1 Ni1 O2 85.46(9) . . ?
O1 Ni1 N1 80.10(9) . . ?
O2 Ni1 Br1 90.45(7) . . ?
O2 Ni1 Br2 96.23(8) . . ?
N1 Ni1 Br1 99.78(8) . . ?
N1 Ni1 Br2 106.44(8) . . ?
N1 Ni1 O2 152.70(11) . . ?
Br3 Ni2 Br2 132.48(2) . . ?
O1 Ni2 Br2 85.70(6) . . ?
O1 Ni2 Br3 97.69(6) . . ?
O1 Ni2 O3 170.29(9) . . ?
O3 Ni2 Br2 87.97(7) . . ?
O3 Ni2 Br3 92.02(7) . . ?
N2 Ni2 Br2 112.06(7) . . ?
N2 Ni2 Br3 115.21(7) . . ?
N2 Ni2 O1 79.97(9) . . ?
N2 Ni2 O3 95.64(10) . . ?
Ni1 O1 Ni2 102.79(9) . . ?
C1 O1 Ni1 117.77(18) . . ?
C1 O1 Ni2 116.39(17) . . ?
C25 O2 Ni1 116.8(2) . . ?
C25 O2 C28 110.0(3) . . ?
C28 O2 Ni1 125.0(3) . . ?
C29 O3 Ni2 130.0(2) . . ?
C29 O3 C32 107.0(3) . . ?
C32 O3 Ni2 122.8(2) . . ?
C2 N1 Ni1 116.1(2) . . ?
C2 N1 C9 119.9(3) . . ?
C9 N1 Ni1 123.8(2) . . ?
C4 N2 Ni2 117.6(2) . . ?
C4 N2 C17 120.2(3) . . ?
C17 N2 Ni2 122.2(2) . . ?
O1 C1 C2 109.8(2) . . ?
O1 C1 C4 110.2(2) . . ?
O1 C1 C6 109.8(2) . . ?
C2 C1 C4 110.4(3) . . ?
C2 C1 C6 108.5(2) . . ?
C4 C1 C6 108.1(2) . . ?
N1 C2 C1 116.1(3) . . ?
N1 C2 C3 122.2(3) . . ?
C3 C2 C1 121.5(3) . . ?
C2 C3 H3A 109.5 . . ?
C2 C3 H3B 109.5 . . ?
C2 C3 H3C 109.5 . . ?
H3A C3 H3B 109.5 . . ?
H3A C3 H3C 109.5 . . ?
H3B C3 H3C 109.5 . . ?
N2 C4 C1 115.9(3) . . ?
N2 C4 C5 122.3(3) . . ?
C5 C4 C1 121.8(3) . . ?
C4 C5 H5A 109.5 . . ?
C4 C5 H5B 109.5 . . ?
C4 C5 H5C 109.5 . . ?
H5A C5 H5B 109.5 . . ?
H5A C5 H5C 109.5 . . ?
H5B C5 H5C 109.5 . . ?
C1 C6 H6 108.5 . . ?
C7 C6 C1 111.1(3) . . ?
C7 C6 H6 108.5 . . ?
C7 C6 C8 109.3(3) . . ?
C8 C6 C1 110.7(3) . . ?
C8 C6 H6 108.5 . . ?
C6 C7 H7A 109.5 . . ?
C6 C7 H7B 109.5 . . ?
C6 C7 H7C 109.5 . . ?
H7A C7 H7B 109.5 . . ?
H7A C7 H7C 109.5 . . ?
H7B C7 H7C 109.5 . . ?
C6 C8 H8A 109.5 . . ?
C6 C8 H8B 109.5 . . ?
C6 C8 H8C 109.5 . . ?
H8A C8 H8B 109.5 . . ?
H8A C8 H8C 109.5 . . ?
H8B C8 H8C 109.5 . . ?
C10 C9 N1 118.2(3) . . ?
C14 C9 N1 118.5(3) . . ?
C14 C9 C10 123.2(3) . . ?
C9 C10 C16 122.7(3) . . ?
C11 C10 C9 117.6(4) . . ?
C11 C10 C16 119.7(4) . . ?
C10 C11 H11 119.6 . . ?
C12 C11 C10 120.9(4) . . ?
C12 C11 H11 119.6 . . ?
C11 C12 H12 119.9 . . ?
C13 C12 C11 120.1(4) . . ?
C13 C12 H12 119.9 . . ?
C12 C13 H13 119.3 . . ?
C12 C13 C14 121.4(5) . . ?
C14 C13 H13 119.3 . . ?
C9 C14 C13 116.8(4) . . ?
C9 C14 C15 122.9(3) . . ?
C13 C14 C15 120.3(4) . . ?
C14 C15 H15A 109.5 . . ?
C14 C15 H15B 109.5 . . ?
C14 C15 H15C 109.5 . . ?
H15A C15 H15B 109.5 . . ?
H15A C15 H15C 109.5 . . ?
H15B C15 H15C 109.5 . . ?
C10 C16 H16A 109.5 . . ?
C10 C16 H16B 109.5 . . ?
C10 C16 H16C 109.5 . . ?
H16A C16 H16B 109.5 . . ?
H16A C16 H16C 109.5 . . ?
H16B C16 H16C 109.5 . . ?
C18 C17 N2 118.4(3) . . ?
C18 C17 C22 122.2(3) . . ?
C22 C17 N2 119.3(3) . . ?
C17 C18 C19 118.0(3) . . ?
C17 C18 C24 121.3(3) . . ?
C19 C18 C24 120.7(3) . . ?
C18 C19 H19 119.6 . . ?
C20 C19 C18 120.9(4) . . ?
C20 C19 H19 119.6 . . ?
C19 C20 H20 119.9 . . ?
C21 C20 C19 120.3(4) . . ?
C21 C20 H20 119.9 . . ?
C20 C21 H21 119.4 . . ?
C20 C21 C22 121.2(4) . . ?
C22 C21 H21 119.4 . . ?
C17 C22 C23 122.0(3) . . ?
C21 C22 C17 117.5(4) . . ?
C21 C22 C23 120.5(3) . . ?
C22 C23 H23A 109.5 . . ?
C22 C23 H23B 109.5 . . ?
C22 C23 H23C 109.5 . . ?
H23A C23 H23B 109.5 . . ?
H23A C23 H23C 109.5 . . ?
H23B C23 H23C 109.5 . . ?
C18 C24 H24A 109.5 . . ?
C18 C24 H24B 109.5 . . ?
C18 C24 H24C 109.5 . . ?
H24A C24 H24B 109.5 . . ?
H24A C24 H24C 109.5 . . ?
H24B C24 H24C 109.5 . . ?
O2 C25 H25A 110.6 . . ?
O2 C25 H25B 110.6 . . ?
O2 C25 C26 105.6(4) . . ?
H25A C25 H25B 108.7 . . ?
C26 C25 H25A 110.6 . . ?
C26 C25 H25B 110.6 . . ?
C25 C26 H26A 111.2 . . ?
C25 C26 H26B 111.2 . . ?
H26A C26 H26B 109.1 . . ?
C27 C26 C25 102.7(4) . . ?
C27 C26 H26A 111.2 . . ?
C27 C26 H26B 111.2 . . ?
C26 C27 H27A 111.2 . . ?
C26 C27 H27B 111.2 . . ?
C26 C27 C28 102.7(4) . . ?
H27A C27 H27B 109.1 . . ?
C28 C27 H27A 111.2 . . ?
C28 C27 H27B 111.2 . . ?
O2 C28 C27 104.0(4) . . ?
O2 C28 H28A 111.0 . . ?
O2 C28 H28B 111.0 . . ?
C27 C28 H28A 111.0 . . ?
C27 C28 H28B 111.0 . . ?
H28A C28 H28B 109.0 . . ?
O3 C29 H29A 110.4 . . ?
O3 C29 H29B 110.4 . . ?
O3 C29 C30 106.6(4) . . ?
H29A C29 H29B 108.6 . . ?
C30 C29 H29A 110.4 . . ?
C30 C29 H29B 110.4 . . ?
C29 C30 H30A 110.6 . . ?
C29 C30 H30B 110.6 . . ?
H30A C30 H30B 108.8 . . ?
C31 C30 C29 105.5(4) . . ?
C31 C30 H30A 110.6 . . ?
C31 C30 H30B 110.6 . . ?
C30 C31 H31A 109.9 . . ?
C30 C31 H31B 109.9 . . ?
H31A C31 H31B 108.3 . . ?
C32 C31 C30 108.9(4) . . ?
C32 C31 H31A 109.9 . . ?
C32 C31 H31B 109.9 . . ?
O3 C32 H32A 110.3 . . ?
O3 C32 H32B 110.3 . . ?
C31 C32 O3 106.9(4) . . ?
C31 C32 H32A 110.3 . . ?
C31 C32 H32B 110.3 . . ?
H32A C32 H32B 108.6 . . ?

loop_
_geom_bond_atom_site_label_1
_geom_bond_atom_site_label_2
_geom_bond_distance
_geom_bond_site_symmetry_2
_geom_bond_publ_flag
Br1 Ni1 2.4215(5) . ?
Br2 Ni1 2.4574(5) . ?
Br2 Ni2 2.5337(5) . ?
Br3 Ni2 2.4119(6) . ?
Ni1 O1 1.979(2) . ?
Ni1 O2 2.081(2) . ?
Ni1 N1 2.040(3) . ?
Ni2 O1 2.024(2) . ?
Ni2 O3 2.137(2) . ?
Ni2 N2 2.007(3) . ?
O1 C1 1.388(3) . ?
O2 C25 1.430(6) . ?
O2 C28 1.441(4) . ?
O3 C29 1.433(4) . ?
O3 C32 1.453(5) . ?
N1 C2 1.286(4) . ?
N1 C9 1.446(4) . ?
N2 C4 1.290(4) . ?
N2 C17 1.458(4) . ?
C1 C2 1.545(4) . ?
C1 C4 1.546(4) . ?
C1 C6 1.573(4) . ?
C2 C3 1.497(4) . ?
C3 H3A 0.9700 . ?
C3 H3B 0.9700 . ?
C3 H3C 0.9700 . ?
C4 C5 1.493(5) . ?
C5 H5A 0.9700 . ?
C5 H5B 0.9700 . ?
C5 H5C 0.9700 . ?
C6 H6 0.9900 . ?
C6 C7 1.506(5) . ?
C6 C8 1.530(5) . ?
C7 H7A 0.9700 . ?
C7 H7B 0.9700 . ?
C7 H7C 0.9700 . ?
C8 H8A 0.9700 . ?
C8 H8B 0.9700 . ?
C8 H8C 0.9700 . ?
C9 C10 1.396(5) . ?
C9 C14 1.391(5) . ?
C10 C11 1.395(6) . ?
C10 C16 1.493(6) . ?
C11 H11 0.9400 . ?
C11 C12 1.383(8) . ?
C12 H12 0.9400 . ?
C12 C13 1.378(7) . ?
C13 H13 0.9400 . ?
C13 C14 1.406(5) . ?
C14 C15 1.488(6) . ?
C15 H15A 0.9700 . ?
C15 H15B 0.9700 . ?
C15 H15C 0.9700 . ?
C16 H16A 0.9700 . ?
C16 H16B 0.9700 . ?
C16 H16C 0.9700 . ?
C17 C18 1.386(5) . ?
C17 C22 1.396(5) . ?
C18 C19 1.393(5) . ?
C18 C24 1.500(5) . ?
C19 H19 0.9400 . ?
C19 C20 1.375(6) . ?
C20 H20 0.9400 . ?
C20 C21 1.368(6) . ?
C21 H21 0.9400 . ?
C21 C22 1.396(5) . ?
C22 C23 1.505(6) . ?
C23 H23A 0.9700 . ?
C23 H23B 0.9700 . ?
C23 H23C 0.9700 . ?
C24 H24A 0.9700 . ?
C24 H24B 0.9700 . ?
C24 H24C 0.9700 . ?
C25 H25A 0.9800 . ?
C25 H25B 0.9800 . ?
C25 C26 1.526(6) . ?
C26 H26A 0.9800 . ?
C26 H26B 0.9800 . ?
C26 C27 1.478(7) . ?
C27 H27A 0.9800 . ?
C27 H27B 0.9800 . ?
C27 C28 1.519(7) . ?
C28 H28A 0.9800 . ?
C28 H28B 0.9800 . ?
C29 H29A 0.9800 . ?
C29 H29B 0.9800 . ?
C29 C30 1.505(6) . ?
C30 H30A 0.9800 . ?
C30 H30B 0.9800 . ?
C30 C31 1.450(7) . ?
C31 H31A 0.9800 . ?
C31 H31B 0.9800 . ?
C31 C32 1.440(6) . ?
C32 H32A 0.9800 . ?
C32 H32B 0.9800 . ?

loop_
_geom_torsion_atom_site_label_1
_geom_torsion_atom_site_label_2
_geom_torsion_atom_site_label_3
_geom_torsion_atom_site_label_4
_geom_torsion
_geom_torsion_site_symmetry_1
_geom_torsion_site_symmetry_2
_geom_torsion_site_symmetry_3
_geom_torsion_site_symmetry_4
_geom_torsion_publ_flag
Ni1 O1 C1 C2 2.4(3) . . . . ?
Ni1 O1 C1 C4 124.1(2) . . . . ?
Ni1 O1 C1 C6 -116.9(2) . . . . ?
Ni1 O2 C25 C26 -145.2(3) . . . . ?
Ni1 O2 C28 C27 165.8(3) . . . . ?
Ni1 N1 C2 C1 -3.3(4) . . . . ?
Ni1 N1 C2 C3 171.7(3) . . . . ?
Ni1 N1 C9 C10 -79.0(4) . . . . ?
Ni1 N1 C9 C14 98.1(3) . . . . ?
Ni2 O1 C1 C2 -120.4(2) . . . . ?
Ni2 O1 C1 C4 1.4(3) . . . . ?
Ni2 O1 C1 C6 120.4(2) . . . . ?
Ni2 O3 C29 C30 -162.5(3) . . . . ?
Ni2 O3 C32 C31 162.1(5) . . . . ?
Ni2 N2 C4 C1 -1.7(3) . . . . ?
Ni2 N2 C4 C5 -179.2(3) . . . . ?
Ni2 N2 C17 C18 -87.1(3) . . . . ?
Ni2 N2 C17 C22 89.5(3) . . . . ?
O1 C1 C2 N1 0.7(4) . . . . ?
O1 C1 C2 C3 -174.3(3) . . . . ?
O1 C1 C4 N2 0.2(4) . . . . ?
O1 C1 C4 C5 177.6(3) . . . . ?
O1 C1 C6 C7 -61.5(3) . . . . ?
O1 C1 C6 C8 60.2(4) . . . . ?
O2 C25 C26 C27 -27.2(6) . . . . ?
O3 C29 C30 C31 -13.9(7) . . . . ?
N1 C9 C10 C11 176.9(3) . . . . ?
N1 C9 C10 C16 -2.6(5) . . . . ?
N1 C9 C14 C13 -176.5(3) . . . . ?
N1 C9 C14 C15 2.2(5) . . . . ?
N2 C17 C18 C19 177.0(3) . . . . ?
N2 C17 C18 C24 -4.4(5) . . . . ?
N2 C17 C22 C21 -177.4(3) . . . . ?
N2 C17 C22 C23 4.1(6) . . . . ?
C2 N1 C9 C10 95.4(4) . . . . ?
C2 N1 C9 C14 -87.6(4) . . . . ?
C2 C1 C4 N2 121.6(3) . . . . ?
C2 C1 C4 C5 -60.9(4) . . . . ?
C2 C1 C6 C7 178.5(3) . . . . ?
C2 C1 C6 C8 -59.8(3) . . . . ?
C4 N2 C17 C18 92.0(4) . . . . ?
C4 N2 C17 C22 -91.4(4) . . . . ?
C4 C1 C2 N1 -121.0(3) . . . . ?
C4 C1 C2 C3 64.0(4) . . . . ?
C4 C1 C6 C7 58.7(3) . . . . ?
C4 C1 C6 C8 -179.5(3) . . . . ?
C6 C1 C2 N1 120.7(3) . . . . ?
C6 C1 C2 C3 -54.3(4) . . . . ?
C6 C1 C4 N2 -119.8(3) . . . . ?
C6 C1 C4 C5 57.7(4) . . . . ?
C9 N1 C2 C1 -178.1(3) . . . . ?
C9 N1 C2 C3 -3.2(5) . . . . ?
C9 C10 C11 C12 -0.4(6) . . . . ?
C10 C9 C14 C13 0.4(5) . . . . ?
C10 C9 C14 C15 179.1(4) . . . . ?
C10 C11 C12 C13 0.2(6) . . . . ?
C11 C12 C13 C14 0.3(6) . . . . ?
C12 C13 C14 C9 -0.6(5) . . . . ?
C12 C13 C14 C15 -179.3(4) . . . . ?
C14 C9 C10 C11 0.0(5) . . . . ?
C14 C9 C10 C16 -179.5(4) . . . . ?
C16 C10 C11 C12 179.2(4) . . . . ?
C17 N2 C4 C1 179.2(3) . . . . ?
C17 N2 C4 C5 1.7(5) . . . . ?
C17 C18 C19 C20 0.1(6) . . . . ?
C18 C17 C22 C21 -1.0(6) . . . . ?
C18 C17 C22 C23 -179.5(4) . . . . ?
C18 C19 C20 C21 -0.3(6) . . . . ?
C19 C20 C21 C22 -0.2(6) . . . . ?
C20 C21 C22 C17 0.8(6) . . . . ?
C20 C21 C22 C23 179.4(4) . . . . ?
C22 C17 C18 C19 0.5(5) . . . . ?
C22 C17 C18 C24 179.1(4) . . . . ?
C24 C18 C19 C20 -178.5(4) . . . . ?
C25 O2 C28 C27 18.6(5) . . . . ?
C25 C26 C27 C28 37.7(5) . . . . ?
C26 C27 C28 O2 -35.3(5) . . . . ?
C28 O2 C25 C26 5.0(5) . . . . ?
C29 O3 C32 C31 -22.1(6) . . . . ?
C29 C30 C31 C32 0.3(8) . . . . ?
C30 C31 C32 O3 13.2(8) . . . . ?
C32 O3 C29 C30 22.1(5) . . . . ?
